data_1504240
loop_
_publ_author_name
'Maugel, Nathan'
'Snider, Barry B.'

_publ_section_title
;
 Efficient synthesis of the tetracyclic aminoquinone moiety of marmycin A.
;
_journal_issue 21
_journal_name_full 'Organic letters'
_journal_page_first 4926
_journal_page_last 4929
_journal_paper_doi 10.1021/ol9020496
_journal_volume 11
_journal_year 2009
_chemical_formula_moiety 'C38.76 H26.76 Cl2.28 N2 O4'
_chemical_formula_sum 'C38.76 H26.76 Cl2.28 N2 O4'
_chemical_formula_weight 665.16
_space_group_IT_number 14
_symmetry_cell_setting monoclinic
_symmetry_space_group_name_Hall '-P 2yn'
_symmetry_space_group_name_H-M 'P 1 21/n 1'
_atom_sites_solution_hydrogens geom
_atom_sites_solution_primary direct
_cell_angle_alpha 90
_cell_angle_beta 90.060(5)
_cell_angle_gamma 90
_cell_formula_units_Z 4
_cell_length_a 14.1491(11)
_cell_length_b 15.4750(12)
_cell_length_c 14.3939(11)
_cell_measurement_reflns_used 5610
_cell_measurement_temperature 120
_cell_measurement_theta_max 26
_cell_measurement_theta_min 3
_cell_volume 3151.6(4)
_computing_cell_refinement 'Apex2 (Bruker AXS, 2006)'
_computing_data_collection 'Apex2 (Bruker AXS, 2006)'
_computing_data_reduction 'Apex2 (Bruker AXS, 2006)'
_computing_molecular_graphics 'CAMERON (Watkin et al., 1996)'
_computing_publication_material 'CRYSTALS (Betteridge et al., 2003)'
_computing_structure_refinement 'CRYSTALS (Betteridge et al., 2003)'
_computing_structure_solution 'SIR92 (Altomare et al., 1994)'
_diffrn_ambient_temperature 120
_diffrn_measured_fraction_theta_full 1.000
_diffrn_measured_fraction_theta_max 0.992
_diffrn_measurement_device 'Bruker Kappa Apex2'
_diffrn_measurement_device_type Area
_diffrn_measurement_method '\f & \w scans'
_diffrn_radiation_monochromator graphite
_diffrn_radiation_type 'Mo K\a'
_diffrn_radiation_wavelength 0.71073
_diffrn_reflns_av_R_equivalents 0.056
_diffrn_reflns_limit_h_max 18
_diffrn_reflns_limit_h_min -18
_diffrn_reflns_limit_k_max 19
_diffrn_reflns_limit_k_min -19
_diffrn_reflns_limit_l_max 18
_diffrn_reflns_limit_l_min -18
_diffrn_reflns_number 32698
_diffrn_reflns_theta_full 26.690
_diffrn_reflns_theta_max 27.234
_diffrn_reflns_theta_min 1.932
_diffrn_standards_number 0
_exptl_absorpt_coefficient_mu 0.276
_exptl_absorpt_correction_T_max 0.98
_exptl_absorpt_correction_T_min 0.97
_exptl_absorpt_correction_type multi-scan
_exptl_absorpt_process_details 'Apex2 (Bruker AXS, 2006)'
_exptl_crystal_colour red
_exptl_crystal_density_diffrn 1.402
_exptl_crystal_density_method 'not measured'
_exptl_crystal_description 'acicular fragment'
_exptl_crystal_F_000 1375.937
_exptl_crystal_size_max 0.692
_exptl_crystal_size_mid 0.110
_exptl_crystal_size_min 0.084
_refine_diff_density_max 0.78
_refine_diff_density_min -0.46
_refine_ls_extinction_method None
_refine_ls_goodness_of_fit_ref 0.9575
_refine_ls_hydrogen_treatment none
_refine_ls_matrix_type full
_refine_ls_number_parameters 444
_refine_ls_number_reflns 6986
_refine_ls_number_restraints 2
_refine_ls_R_factor_all 0.0947
_refine_ls_R_factor_gt 0.0781
_refine_ls_shift/su_max 0.0192733
_refine_ls_structure_factor_coef Fsqd
_refine_ls_weighting_details
;
 Method, part 1, Chebychev polynomial, (Watkin, 1994, Prince, 1982) 
 [weight] = 1.0/[A~0~*T~0~(x)+A~1~*T~1~(x) ... +A~n-1~]*T~n-1~(x)] 
 where A~i~ are the Chebychev coefficients listed below and x= Fcalc/Fmax 
 Method = Robust Weighting (Prince, 1982) 
 W = [weight] * [1-(deltaF/6*sigmaF)^2^]^2^ 
 A~i~ are: 
 10.7 16.3 7.32 1.63 
;
_refine_ls_weighting_scheme calc
_refine_ls_wR_factor_all 0.1993
_refine_ls_wR_factor_gt 0.1790
_refine_ls_wR_factor_ref 0.1993
_reflns_limit_h_max 18
_reflns_limit_h_min -18
_reflns_limit_k_max 19
_reflns_limit_k_min 0
_reflns_limit_l_max 18
_reflns_limit_l_min 0
_reflns_number_gt 5808
_reflns_number_total 6986
_reflns_threshold_expression I>2.0\s(I)
_oxford_diffrn_Wilson_B_factor 2.17
_oxford_diffrn_Wilson_scale 94.85
_oxford_refine_ls_r_factor_ref 0.0947
_oxford_refine_ls_scale 0.06508(3)
_oxford_reflns_number_all 6986
_oxford_reflns_threshold_expression_ref I>-10.0\s(I)
_cod_data_source_file ol9020496_si_002.cif
_cod_data_source_block NM7_48_3
_cod_depositor_comments
;
The following automatic conversions were performed:

'_symmetry_cell_setting' value 'Monoclinic' changed to 'monoclinic'
according to /home/saulius/struct/CIF-dictionaries/cif_core.dic
dictionary named 'cif_core.dic' version 2.4.2 from
2011-04-26.

'_exptl_absorpt_correction_type' value 'Multi-scan'
changed to 'multi-scan' according to
/home/saulius/struct/CIF-dictionaries/cif_core.dic dictionary named
'cif_core.dic' version 2.4.2 from 2011-04-26.

Automatic conversion script
Id: cif_fix_values 1715 2011-07-08 13:25:40Z adriana 
;
_cod_original_sg_symbol_H-M 'P 1 21/n 1 '
_cod_database_code 1504240

loop_
_symmetry_equiv_pos_as_xyz
x,y,z
-x,-y,-z
-x+1/2,y+1/2,-z+1/2
x+1/2,-y+1/2,z+1/2

loop_
_atom_site_label
_atom_site_type_symbol
_atom_site_fract_x
_atom_site_fract_y
_atom_site_fract_z
_atom_site_U_iso_or_equiv
_atom_site_occupancy
_atom_site_adp_type
_atom_site_refinement_flags_posn
_atom_site_refinement_flags_occupancy
_atom_site_disorder_assembly
_atom_site_disorder_group
Cl1 Cl 0.45035(14) 0.49835(14) 0.12946(12) 0.0593 0.758(5) Uani . P . .
Cl3 Cl 0.40431(12) 0.55734(10) 0.31117(12) 0.0479 0.758(5) Uani . P . .
Cl20 Cl 0.5892(4) 0.4902(6) 0.2759(3) 0.0822 0.379(2) Uani D P 1 1
Cl21 Cl 0.5781(6) 0.4700(8) 0.2884(12) 0.2157 0.379(2) Uani D P 1 2
O1 O 0.5258(2) 1.25106(17) 0.4193(2) 0.0318 1.0000 Uani . . . .
O2 O 0.6632(2) 0.92836(17) 0.4243(2) 0.0327 1.0000 Uani . . . .
O101 O 0.46809(19) 0.75062(18) 0.0993(2) 0.0315 1.0000 Uani . . . .
O102 O 0.3230(2) 1.07071(18) 0.0763(3) 0.0412 1.0000 Uani . . . .
N1 N 0.6906(3) 1.3122(2) 0.4772(3) 0.0324 1.0000 Uani . . . .
N101 N 0.3119(2) 0.6850(2) 0.0246(2) 0.0298 1.0000 Uani . . . .
C1 C 0.7209(3) 1.2297(2) 0.4674(3) 0.0245 1.0000 Uani . . . .
C2 C 0.8169(3) 1.2102(3) 0.4831(3) 0.0318 1.0000 Uani . . . .
C3 C 0.8507(3) 1.1276(3) 0.4733(3) 0.0375 1.0000 Uani . . . .
C4 C 0.7890(3) 1.0593(3) 0.4503(3) 0.0303 1.0000 Uani . . . .
C5 C 0.6952(2) 1.0762(2) 0.4358(2) 0.0214 1.0000 Uani . . . .
C6 C 0.6594(2) 1.1613(2) 0.4414(2) 0.0193 1.0000 Uani . . . .
C7 C 0.5611(3) 1.1776(2) 0.4176(2) 0.0222 1.0000 Uani . . . .
C8 C 0.5002(2) 1.1036(2) 0.3870(2) 0.0191 1.0000 Uani . . . .
C9 C 0.5315(2) 1.0185(2) 0.3875(2) 0.0184 1.0000 Uani . . . .
C10 C 0.6306(2) 1.0007(2) 0.4154(2) 0.0208 1.0000 Uani . . . .
C11 C 0.4074(3) 1.1248(2) 0.3592(2) 0.0248 1.0000 Uani . . . .
C12 C 0.3458(3) 1.0619(2) 0.3324(3) 0.0254 1.0000 Uani . . . .
C13 C 0.3729(2) 0.9740(2) 0.3339(2) 0.0234 1.0000 Uani . . . .
C14 C 0.3073(3) 0.9089(3) 0.3073(3) 0.0268 1.0000 Uani . . . .
C15 C 0.3309(3) 0.8238(3) 0.3064(3) 0.0282 1.0000 Uani . . . .
C16 C 0.4236(3) 0.8005(2) 0.3321(3) 0.0293 1.0000 Uani . . . .
C17 C 0.4901(3) 0.8604(2) 0.3588(3) 0.0256 1.0000 Uani . . . .
C18 C 0.4674(2) 0.9503(2) 0.3599(2) 0.0205 1.0000 Uani . . . .
C19 C 0.2602(3) 0.7559(3) 0.2763(3) 0.0357 1.0000 Uani . . . .
C20 C 0.4952(4) 0.5445(5) 0.2331(5) 0.0619 0.758(5) Uani D P . .
C101 C 0.2798(3) 0.7688(2) 0.0259(3) 0.0232 1.0000 Uani . . . .
C102 C 0.1874(3) 0.7858(3) -0.0046(3) 0.0303 1.0000 Uani . . . .
C103 C 0.1533(3) 0.8682(3) -0.0070(3) 0.0343 1.0000 Uani . . . .
C104 C 0.2102(3) 0.9378(3) 0.0203(3) 0.0310 1.0000 Uani . . . .
C105 C 0.3016(3) 0.9231(2) 0.0509(3) 0.0247 1.0000 Uani . . . .
C106 C 0.3378(3) 0.8385(2) 0.0554(2) 0.0218 1.0000 Uani . . . .
C107 C 0.4330(2) 0.8247(2) 0.0899(2) 0.0212 1.0000 Uani . . . .
C108 C 0.4919(2) 0.9009(2) 0.1172(2) 0.0205 1.0000 Uani . . . .
C109 C 0.4584(2) 0.9862(2) 0.1124(2) 0.0201 1.0000 Uani . . . .
C110 C 0.3592(3) 0.9988(2) 0.0797(3) 0.0247 1.0000 Uani . . . .
C111 C 0.5846(2) 0.8842(2) 0.1480(2) 0.0242 1.0000 Uani . . . .
C112 C 0.6437(3) 0.9504(3) 0.1735(3) 0.0275 1.0000 Uani . . . .
C113 C 0.6131(3) 1.0375(2) 0.1685(3) 0.0265 1.0000 Uani . . . .
C114 C 0.6749(3) 1.1052(3) 0.1951(3) 0.0304 1.0000 Uani . . . .
C115 C 0.6485(3) 1.1899(3) 0.1940(3) 0.0316 1.0000 Uani . . . .
C116 C 0.5542(3) 1.2095(3) 0.1655(3) 0.0329 1.0000 Uani . . . .
C117 C 0.4922(3) 1.1453(2) 0.1390(3) 0.0265 1.0000 Uani . . . .
C118 C 0.5193(3) 1.0563(2) 0.1400(2) 0.0231 1.0000 Uani . . . .
C119 C 0.7142(4) 1.2618(3) 0.2232(3) 0.0407 1.0000 Uani . . . .
H11 H 0.6344 1.3244 0.4593 0.0388 1.0000 Uiso R . . .
H12 H 0.7282 1.3507 0.4992 0.0385 1.0000 Uiso R . . .
H21 H 0.8577 1.2552 0.4997 0.0390 1.0000 Uiso R . . .
H31 H 0.9145 1.1168 0.4810 0.0456 1.0000 Uiso R . . .
H41 H 0.8117 1.0028 0.4441 0.0367 1.0000 Uiso R . . .
H111 H 0.3894 1.1820 0.3611 0.0300 1.0000 Uiso R . . .
H121 H 0.2855 1.0779 0.3125 0.0308 1.0000 Uiso R . . .
H141 H 0.2471 0.9244 0.2892 0.0331 1.0000 Uiso R . . .
H161 H 0.4425 0.7430 0.3308 0.0365 1.0000 Uiso R . . .
H171 H 0.5507 0.8424 0.3764 0.0304 1.0000 Uiso R . . .
H191 H 0.2485 0.7178 0.3272 0.0550 1.0000 Uiso R . . .
H192 H 0.2029 0.7829 0.2570 0.0548 1.0000 Uiso R . . .
H193 H 0.2862 0.7237 0.2254 0.0538 1.0000 Uiso R . . .
H201 H 0.5225 0.6015 0.2200 0.0697 0.758(5) Uiso R P . .
H1011 H 0.2719 0.6453 0.0141 0.0371 1.0000 Uiso R . . .
H1012 H 0.3654 0.6739 0.0525 0.0356 1.0000 Uiso R . . .
H1021 H 0.1496 0.7389 -0.0213 0.0361 1.0000 Uiso R . . .
H1031 H 0.0919 0.8793 -0.0266 0.0410 1.0000 Uiso R . . .
H1041 H 0.1869 0.9942 0.0159 0.0380 1.0000 Uiso R . . .
H1111 H 0.6060 0.8277 0.1513 0.0285 1.0000 Uiso R . . .
H1121 H 0.7044 0.9365 0.1957 0.0342 1.0000 Uiso R . . .
H1141 H 0.7364 1.0913 0.2143 0.0370 1.0000 Uiso R . . .
H1161 H 0.5331 1.2673 0.1633 0.0390 1.0000 Uiso R . . .
H1171 H 0.4316 1.1611 0.1197 0.0315 1.0000 Uiso R . . .
H1191 H 0.6874 1.2902 0.2761 0.0618 1.0000 Uiso R . . .
H1192 H 0.7213 1.3012 0.1729 0.0620 1.0000 Uiso R . . .
H1193 H 0.7738 1.2360 0.2378 0.0611 1.0000 Uiso R . . .

loop_
_atom_site_aniso_label
_atom_site_aniso_U_11
_atom_site_aniso_U_22
_atom_site_aniso_U_33
_atom_site_aniso_U_23
_atom_site_aniso_U_13
_atom_site_aniso_U_12
Cl1 0.0547(9) 0.0759(13) 0.0472(9) -0.0174(8) 0.0000(8) -0.0321(9)
Cl3 0.0481(8) 0.0422(8) 0.0533(9) -0.0101(7) 0.0044(7) 0.0055(7)
Cl20 0.0217(18) 0.163(7) 0.062(2) -0.041(3) -0.0085(17) 0.003(3)
Cl21 0.050(5) 0.131(7) 0.47(3) -0.016(9) -0.088(8) 0.037(5)
O1 0.0271(13) 0.0176(12) 0.0507(17) -0.0069(12) -0.0069(13) 0.0036(11)
O2 0.0284(14) 0.0189(14) 0.0510(17) -0.0019(12) -0.0112(12) 0.0038(11)
O101 0.0220(12) 0.0235(13) 0.0492(17) -0.0039(12) -0.0056(12) 0.0023(11)
O102 0.0359(16) 0.0207(15) 0.067(2) -0.0059(14) -0.0237(15) 0.0080(12)
N1 0.0310(17) 0.0210(17) 0.045(2) -0.0063(14) -0.0046(15) -0.0073(14)
N101 0.0305(17) 0.0212(17) 0.0378(18) -0.0070(13) -0.0023(14) -0.0075(13)
C1 0.0259(17) 0.0238(19) 0.0239(18) 0.0003(14) 0.0004(14) -0.0087(15)
C2 0.0240(19) 0.032(2) 0.040(2) -0.0008(17) -0.0052(16) -0.0103(16)
C3 0.0172(17) 0.040(2) 0.056(3) 0.008(2) -0.0074(18) -0.0071(17)
C4 0.0248(18) 0.0217(18) 0.045(2) 0.0009(17) -0.0008(16) 0.0001(15)
C5 0.0154(16) 0.0234(19) 0.0256(17) 0.0016(13) 0.0015(12) -0.0004(13)
C6 0.0199(16) 0.0164(17) 0.0217(17) -0.0005(12) -0.0011(13) -0.0063(13)
C7 0.0248(17) 0.0179(17) 0.0238(16) -0.0034(13) -0.0009(14) -0.0023(14)
C8 0.0179(15) 0.0188(16) 0.0206(16) 0.0004(12) -0.0028(12) -0.0015(13)
C9 0.0189(15) 0.0172(16) 0.0191(15) -0.0019(12) -0.0018(12) -0.0017(13)
C10 0.0217(17) 0.0180(16) 0.0228(16) -0.0002(14) -0.0031(13) 0.0014(13)
C11 0.0225(16) 0.0240(17) 0.0280(18) 0.0024(14) -0.0041(15) 0.0060(14)
C12 0.0181(15) 0.0254(18) 0.0326(19) -0.0023(15) -0.0032(14) 0.0017(14)
C13 0.0215(16) 0.0290(18) 0.0198(16) -0.0011(14) 0.0000(13) -0.0053(14)
C14 0.0220(16) 0.0294(18) 0.0290(18) -0.0016(15) -0.0059(15) -0.0048(15)
C15 0.0312(18) 0.0304(19) 0.0230(17) 0.0011(15) -0.0030(15) -0.0090(16)
C16 0.037(2) 0.0236(18) 0.0273(18) -0.0035(15) -0.0009(15) -0.0067(16)
C17 0.0289(18) 0.0208(17) 0.0271(18) 0.0028(13) -0.0040(14) -0.0041(14)
C18 0.0217(16) 0.0201(16) 0.0198(15) 0.0010(13) -0.0029(13) -0.0039(14)
C19 0.039(2) 0.033(2) 0.035(2) -0.0049(17) -0.0058(18) -0.0168(18)
C20 0.056(4) 0.069(5) 0.062(4) -0.025(4) 0.009(3) -0.032(4)
C101 0.0207(16) 0.0257(19) 0.0231(17) -0.0043(14) -0.0001(13) -0.0037(15)
C102 0.0201(18) 0.029(2) 0.042(2) 0.0029(17) -0.0079(15) -0.0116(15)
C103 0.0148(16) 0.032(2) 0.056(3) -0.0015(19) -0.0054(16) -0.0002(15)
C104 0.0210(17) 0.0242(19) 0.048(2) 0.0004(17) -0.0017(16) 0.0013(15)
C105 0.0203(17) 0.025(2) 0.0287(18) 0.0013(14) -0.0025(14) 0.0021(15)
C106 0.0211(17) 0.0214(18) 0.0230(17) 0.0030(13) -0.0020(13) -0.0046(14)
C107 0.0199(17) 0.0195(17) 0.0242(16) -0.0011(14) 0.0000(13) 0.0011(13)
C108 0.0183(15) 0.0208(17) 0.0224(17) 0.0000(13) -0.0045(12) -0.0024(13)
C109 0.0227(16) 0.0175(16) 0.0201(15) 0.0005(12) -0.0014(13) -0.0028(13)
C110 0.0245(18) 0.0246(19) 0.0249(17) 0.0019(15) -0.0016(14) 0.0013(15)
C111 0.0177(15) 0.0267(18) 0.0283(18) 0.0013(15) -0.0010(13) 0.0047(14)
C112 0.0188(16) 0.038(2) 0.0255(18) 0.0026(16) -0.0045(14) -0.0025(15)
C113 0.0292(18) 0.0293(19) 0.0210(17) -0.0013(14) -0.0027(14) -0.0056(15)
C114 0.0278(18) 0.040(2) 0.0232(17) 0.0001(16) -0.0025(15) -0.0154(17)
C115 0.038(2) 0.035(2) 0.0216(17) -0.0026(16) 0.0006(16) -0.0153(18)
C116 0.046(2) 0.0235(18) 0.0294(18) -0.0022(16) 0.0011(17) -0.0129(17)
C117 0.0299(18) 0.0207(17) 0.0289(19) -0.0008(14) -0.0018(15) -0.0024(15)
C118 0.0266(17) 0.0219(17) 0.0207(15) -0.0026(13) 0.0019(13) -0.0052(15)
C119 0.053(2) 0.036(2) 0.034(2) -0.0052(17) -0.005(2) -0.023(2)

loop_
_atom_type_symbol
_atom_type_scat_dispersion_real
_atom_type_scat_dispersion_imag
_atom_type_scat_Cromer_Mann_a1
_atom_type_scat_Cromer_Mann_b1
_atom_type_scat_Cromer_Mann_a2
_atom_type_scat_Cromer_Mann_b2
_atom_type_scat_Cromer_Mann_a3
_atom_type_scat_Cromer_Mann_b3
_atom_type_scat_Cromer_Mann_a4
_atom_type_scat_Cromer_Mann_b4
_atom_type_scat_Cromer_Mann_c
_atom_type_scat_source
C 0.0033 0.0016 2.3100 20.8439 1.0200 10.2075 1.5886 0.5687 0.8650 51.6512 0.2156 'International Tables Vol C 4.2.6.8 and 6.1.1.4'
H 0.0000 0.0000 0.4930 10.5109 0.3229 26.1257 0.1402 3.1424 0.0408 57.7998 0.0030 'International Tables Vol C 4.2.6.8 and 6.1.1.4'
N 0.0061 0.0033 12.2126 0.0057 3.1322 9.8933 2.0125 28.9975 1.1663 0.5826 -11.5290 'International Tables Vol C 4.2.6.8 and 6.1.1.4'
O 0.0106 0.0060 3.0485 13.2771 2.2868 5.7011 1.5463 0.3239 0.8670 32.9089 0.2508 'International Tables Vol C 4.2.6.8 and 6.1.1.4'
Cl 0.1484 0.1585 11.4604 0.0104 7.1964 1.1662 6.2556 18.5194 1.6455 47.7784 -9.5574 'International Tables Vol C 4.2.6.8 and 6.1.1.4'

loop_
_geom_angle_atom_site_label_1
_geom_angle_atom_site_label_2
_geom_angle_atom_site_label_3
_geom_angle
_geom_angle_publ_flag
C1 N1 H11 118.1 no
C1 N1 H12 119.7 no
H11 N1 H12 122.1 no
C101 N101 H1011 117.7 no
C101 N101 H1012 117.7 no
H1011 N101 H1012 121.2 no
N1 C1 C2 119.4(3) yes
N1 C1 C6 122.4(3) yes
C2 C1 C6 118.2(4) yes
C1 C2 C3 121.3(3) yes
C1 C2 H21 118.4 no
C3 C2 H21 120.3 no
C2 C3 C4 120.4(4) yes
C2 C3 H31 119.8 no
C4 C3 H31 119.7 no
C3 C4 C5 119.5(4) yes
C3 C4 H41 120.8 no
C5 C4 H41 119.7 no
C4 C5 C6 121.2(3) yes
C4 C5 C10 117.9(3) yes
C6 C5 C10 121.0(3) yes
C1 C6 C5 119.3(3) yes
C1 C6 C7 121.2(3) yes
C5 C6 C7 119.4(3) yes
C6 C7 O1 122.6(3) yes
C6 C7 C8 119.1(3) yes
O1 C7 C8 118.3(3) yes
C7 C8 C9 122.7(3) yes
C7 C8 C11 116.1(3) yes
C9 C8 C11 121.2(3) yes
C8 C9 C10 118.6(3) yes
C8 C9 C18 119.4(3) yes
C10 C9 C18 122.0(3) yes
C5 C10 C9 118.6(3) yes
C5 C10 O2 117.4(3) yes
C9 C10 O2 123.9(3) yes
C8 C11 C12 120.6(3) yes
C8 C11 H111 118.2 no
C12 C11 H111 121.2 no
C11 C12 C13 120.7(3) yes
C11 C12 H121 118.8 no
C13 C12 H121 120.5 no
C12 C13 C14 120.1(3) yes
C12 C13 C18 120.2(3) yes
C14 C13 C18 119.7(3) yes
C13 C14 C15 121.9(3) yes
C13 C14 H141 119.6 no
C15 C14 H141 118.4 no
C14 C15 C16 118.3(3) yes
C14 C15 C19 120.9(4) yes
C16 C15 C19 120.8(4) yes
C15 C16 C17 122.5(4) yes
C15 C16 H161 120.5 no
C17 C16 H161 117.0 no
C16 C17 C18 120.3(4) yes
C16 C17 H171 120.1 no
C18 C17 H171 119.6 no
C9 C18 C13 117.9(3) yes
C9 C18 C17 124.9(3) yes
C13 C18 C17 117.2(3) yes
C15 C19 H191 108.9 no
C15 C19 H192 109.9 no
H191 C19 H192 110.3 no
C15 C19 H193 108.9 no
H191 C19 H193 109.4 no
H192 C19 H193 109.3 no
Cl1 C20 Cl3 109.2(3) yes
Cl1 C20 Cl20 112.8(4) yes
Cl3 C20 Cl20 114.1(5) yes
Cl1 C20 H201 109.9 no
Cl3 C20 H201 108.5 no
Cl20 C20 H201 102.0 no
Cl21 C20 Cl1 109.9(6) yes
Cl21 C20 Cl3 105.6(6) yes
Cl1 C20 Cl3 109.2(3) yes
Cl21 C20 H201 113.5 no
Cl1 C20 H201 109.9 no
Cl3 C20 H201 108.5 no
N101 C101 C102 118.7(3) yes
N101 C101 C106 122.0(3) yes
C102 C101 C106 119.2(4) yes
C101 C102 C103 120.9(3) yes
C101 C102 H1021 117.9 no
C103 C102 H1021 121.2 no
C102 C103 C104 120.5(3) yes
C102 C103 H1031 120.8 no
C104 C103 H1031 118.7 no
C103 C104 C105 119.9(4) yes
C103 C104 H1041 119.7 no
C105 C104 H1041 120.3 no
C104 C105 C106 120.4(3) yes
C104 C105 C110 118.1(3) yes
C106 C105 C110 121.5(3) yes
C101 C106 C105 118.9(3) yes
C101 C106 C107 121.8(3) yes
C105 C106 C107 119.3(3) yes
C106 C107 O101 122.5(3) yes
C106 C107 C108 119.4(3) yes
O101 C107 C108 118.1(3) yes
C107 C108 C109 122.7(3) yes
C107 C108 C111 117.2(3) yes
C109 C108 C111 120.1(3) yes
C108 C109 C110 117.1(3) yes
C108 C109 C118 119.5(3) yes
C110 C109 C118 123.4(3) yes
C109 C110 C105 120.0(3) yes
C109 C110 O102 121.6(3) yes
C105 C110 O102 118.4(3) yes
C108 C111 C112 121.0(3) yes
C108 C111 H1111 119.5 no
C112 C111 H1111 119.6 no
C111 C112 C113 120.7(3) yes
C111 C112 H1121 118.4 no
C113 C112 H1121 120.8 no
C112 C113 C114 120.1(4) yes
C112 C113 C118 119.6(3) yes
C114 C113 C118 120.2(4) yes
C113 C114 C115 122.6(4) yes
C113 C114 H1141 118.7 no
C115 C114 H1141 118.6 no
C114 C115 C116 117.6(3) yes
C114 C115 C119 122.5(4) yes
C116 C115 C119 119.9(4) yes
C115 C116 C117 121.4(4) yes
C115 C116 H1161 120.4 no
C117 C116 H1161 118.2 no
C116 C117 C118 121.3(4) yes
C116 C117 H1171 118.5 no
C118 C117 H1171 120.1 no
C109 C118 C117 124.2(3) yes
C109 C118 C113 119.0(3) yes
C117 C118 C113 116.8(3) yes
C115 C119 H1191 108.4 no
C115 C119 H1192 109.0 no
H1191 C119 H1192 110.7 no
C115 C119 H1193 107.1 no
H1191 C119 H1193 111.5 no
H1192 C119 H1193 110.0 no

loop_
_geom_bond_atom_site_label_1
_geom_bond_atom_site_label_2
_geom_bond_distance
_geom_bond_publ_flag
Cl1 C20 1.772(7) yes
Cl3 C20 1.720(8) yes
Cl20 C20 1.689(8) yes
Cl21 C20 1.827(8) yes
O1 C7 1.241(4) yes
O2 C10 1.217(4) yes
O101 C107 1.257(4) yes
O102 C110 1.226(5) yes
N1 C1 1.354(5) yes
N1 H11 0.857 no
N1 H12 0.860 no
N101 C101 1.374(5) yes
N101 H1011 0.848 no
N101 H1012 0.874 no
C1 C2 1.409(5) yes
C1 C6 1.420(5) yes
C2 C3 1.371(6) yes
C2 H21 0.936 no
C3 C4 1.410(6) yes
C3 H31 0.925 no
C4 C5 1.369(5) yes
C4 H41 0.936 no
C5 C6 1.413(5) yes
C5 C10 1.513(5) yes
C6 C7 1.454(5) yes
C7 C8 1.499(5) yes
C8 C9 1.389(5) yes
C8 C11 1.411(5) yes
C9 C10 1.484(5) yes
C9 C18 1.448(5) yes
C11 C12 1.361(5) yes
C11 H111 0.922 no
C12 C13 1.413(5) yes
C12 H121 0.934 no
C13 C14 1.422(5) yes
C13 C18 1.436(5) yes
C14 C15 1.359(6) yes
C14 H141 0.921 no
C15 C16 1.409(6) yes
C15 C19 1.514(5) yes
C16 C17 1.376(5) yes
C16 H161 0.930 no
C17 C18 1.428(5) yes
C17 H171 0.936 no
C19 H191 0.955 no
C19 H192 0.954 no
C19 H193 0.959 no
C20 H201 0.981 no
C20 H201 0.981 no
C101 C102 1.403(5) yes
C101 C106 1.420(5) yes
C102 C103 1.364(6) yes
C102 H1021 0.933 no
C103 C104 1.401(6) yes
C103 H1031 0.929 no
C104 C105 1.385(5) yes
C104 H1041 0.934 no
C105 C106 1.407(5) yes
C105 C110 1.486(5) yes
C106 C107 1.451(5) yes
C107 C108 1.496(5) yes
C108 C109 1.404(5) yes
C108 C111 1.408(5) yes
C109 C110 1.493(5) yes
C109 C118 1.441(5) yes
C111 C112 1.371(5) yes
C111 H1111 0.927 no
C112 C113 1.417(6) yes
C112 H1121 0.941 no
C113 C114 1.417(5) yes
C113 C118 1.419(5) yes
C114 C115 1.362(6) yes
C114 H1141 0.937 no
C115 C116 1.429(6) yes
C115 C119 1.510(5) yes
C116 C117 1.378(5) yes
C116 H1161 0.944 no
C117 C118 1.431(5) yes
C117 H1171 0.932 no
C119 H1191 0.958 no
C119 H1192 0.952 no
C119 H1193 0.956 no

loop_
_oxford_twin_element_scale_factors
0.5414(18)
0.4586(18)
